data_7103718
loop_
_publ_author_name
'Stephen Clark, J.'
'Myatt, James'
'Wilson, Claire'
'Roberts, Lee'
'Walshe, Nigel'

_publ_section_title
;
 Exploration of the biomimetic synthesis of indole-diterpene mycotoxins:
 an unexpected cascade reaction during the attempted synthesis of emindole
 SB
;
_journal_coden_ASTM CHCOFS
_journal_issue 13
_journal_name_full
;
 Chemical Communications (Cambridge, United Kingdom)
;
_journal_page_first 1546
_journal_page_last 1547
_journal_paper_doi 10.1039/b302105j
_journal_year 2003
_chemical_formula_sum 'C30 H45 N O Si'
_chemical_formula_weight 463.76
_space_group_IT_number 179
_symmetry_cell_setting hexagonal
_symmetry_space_group_name_Hall 'P 65 2 (0 0 1)'
_symmetry_space_group_name_H-M 'P 65 2 2'
_atom_sites_solution_hydrogens 'geometrically placed, Me and OH from delta-F'
_atom_sites_solution_primary direct
_atom_sites_solution_secondary difmap
_audit_creation_method SHELXL-97
_cell_angle_alpha 90.00
_cell_angle_beta 90.00
_cell_angle_gamma 120.00
_cell_formula_units_Z 12
_cell_length_a 11.1741(4)
_cell_length_b 11.1741(4)
_cell_length_c 75.735(4)
_cell_measurement_reflns_used 5408
_cell_measurement_temperature 150(2)
_cell_measurement_theta_max 26.45
_cell_measurement_theta_min 2.35
_cell_volume 8189.4(6)
_computing_cell_refinement 'Bruker SAINT version 6.02a (Bruker, 2000)'
_computing_data_collection 'Bruker SMART version 5.624 (Bruker, 2001)'
_computing_data_reduction 'Bruker SAINT; Bruker SHELXTL (Bruker, 2001)'
_computing_publication_material 'SHELXL-97; PLATON (Spek, 2001)'
_computing_structure_refinement 'SHELXL-97 (Sheldrick, 1997)'
_computing_structure_solution 'SHELXS-97 (Sheldrick, 1990)'
_diffrn_ambient_temperature 150(2)
_diffrn_measured_fraction_theta_full 0.998
_diffrn_measured_fraction_theta_max 0.998
_diffrn_measurement_device_type 'Bruker SMART1000 CCD area detector'
_diffrn_measurement_method omega
_diffrn_radiation_monochromator graphite
_diffrn_radiation_source 'normal-focus sealed tube'
_diffrn_radiation_type MoK\a
_diffrn_radiation_wavelength 0.71073
_diffrn_reflns_av_R_equivalents 0.102
_diffrn_reflns_av_sigmaI/netI 0.0653
_diffrn_reflns_limit_h_max 9
_diffrn_reflns_limit_h_min -14
_diffrn_reflns_limit_k_max 14
_diffrn_reflns_limit_k_min -12
_diffrn_reflns_limit_l_max 97
_diffrn_reflns_limit_l_min -45
_diffrn_reflns_number 33782
_diffrn_reflns_theta_full 25.00
_diffrn_reflns_theta_max 25.00
_diffrn_reflns_theta_min 2.36
_diffrn_standards_decay_% 0
_exptl_absorpt_coefficient_mu 0.108
_exptl_absorpt_correction_type none
_exptl_crystal_colour colourless
_exptl_crystal_density_diffrn 1.128
_exptl_crystal_density_meas 0
_exptl_crystal_density_method 'not measured'
_exptl_crystal_description 'hexagonal prism'
_exptl_crystal_F_000 3048
_exptl_crystal_size_max 0.27
_exptl_crystal_size_mid 0.27
_exptl_crystal_size_min 0.18
_refine_diff_density_max 1.022
_refine_diff_density_min -0.628
_refine_diff_density_rms 0.062
_refine_ls_abs_structure_details 'Flack H D (1983), Acta Cryst. A39, 876-881'
_refine_ls_abs_structure_Flack 0.2(4)
_refine_ls_extinction_method none
_refine_ls_goodness_of_fit_ref 1.011
_refine_ls_hydrogen_treatment 'riding model, Me and OH as rigid rotor'
_refine_ls_matrix_type full
_refine_ls_number_parameters 308
_refine_ls_number_reflns 4803
_refine_ls_number_restraints 21
_refine_ls_restrained_S_all 1.016
_refine_ls_R_factor_all 0.1238
_refine_ls_R_factor_gt 0.0906
_refine_ls_shift/su_max 0.002
_refine_ls_shift/su_mean 0.000
_refine_ls_structure_factor_coef Fsqd
_refine_ls_weighting_details 'calc w=1/[\s^2^(Fo^2^)+(0.1430P)^2^+11.6227P] where P=(Fo^2^+2Fc^2^)/3'
_refine_ls_weighting_scheme calc
_refine_ls_wR_factor_gt 0.2428
_refine_ls_wR_factor_ref 0.2628
_reflns_number_gt 3301
_reflns_number_total 4803
_reflns_threshold_expression >2sigma(I)
_cod_data_source_file b302105j.txt
_cod_data_source_block nsitbo
_cod_depositor_comments
;
The following automatic conversions were performed:
'_symmetry_cell_setting' value 'Hexagonal' changed to 'hexagonal'
according to '/home/saulius/struct/CIF-dictionaries/cif_core.dic'
dictionary named 'cif_core.dic' version 2.4.1 from 2010-06-29.

Automatic conversion script
Id: cif_fix_enum 1527 2010-12-29 10:47:43Z saulius 
;
_cod_original_sg_symbol_H-M 'P6(5) 2 2'
_cod_database_code 7103718

loop_
_symmetry_equiv_pos_as_xyz
'x, y, z'
'x-y, x, z+5/6'
'-y, x-y, z+2/3'
'-x, -y, z+1/2'
'-x+y, -x, z+1/3'
'y, -x+y, z+1/6'
'-y, -x, -z+1/6'
'x-y, -y, -z'
'x, x-y, -z+5/6'
'y, x, -z+2/3'
'-x+y, y, -z+1/2'
'-x, -x+y, -z+1/3'

loop_
_atom_site_label
_atom_site_type_symbol
_atom_site_fract_x
_atom_site_fract_y
_atom_site_fract_z
_atom_site_U_iso_or_equiv
_atom_site_adp_type
_atom_site_occupancy
_atom_site_symmetry_multiplicity
_atom_site_calc_flag
_atom_site_refinement_flags
_atom_site_disorder_assembly
_atom_site_disorder_group
Si Si 0.48202(18) 0.97877(18) 0.05779(2) 0.0519(5) Uani 1 1 d D . .
N N 0.3381(5) 1.0073(5) 0.05750(6) 0.0502(13) Uani 1 1 d . . .
O O -0.3019(5) 0.6222(5) -0.03283(6) 0.0639(13) Uani 1 1 d . . .
H1 H -0.2602 0.6097 -0.0412 0.096 Uiso 1 1 calc R . .
C1 C 0.2108(6) 0.9449(6) 0.04797(7) 0.0440(14) Uani 1 1 d . . .
C2 C 0.1344(5) 0.8186(6) 0.03577(7) 0.0423(14) Uani 1 1 d . . .
C3 C 0.2001(6) 0.7992(6) 0.01924(7) 0.0424(14) Uani 1 1 d . . .
H3A H 0.2679 0.7708 0.0226 0.051 Uiso 1 1 calc R . .
H3B H 0.2500 0.8879 0.0128 0.051 Uiso 1 1 calc R . .
C4 C 0.0900(6) 0.6890(6) 0.00714(7) 0.0412(13) Uani 1 1 d . . .
H4A H 0.0453 0.5990 0.0133 0.049 Uiso 1 1 calc R . .
H4B H 0.1354 0.6797 -0.0036 0.049 Uiso 1 1 calc R . .
C5 C -0.0221(5) 0.7244(5) 0.00159(7) 0.0356(12) Uani 1 1 d . . .
H5 H 0.0318 0.8200 -0.0034 0.043 Uiso 1 1 calc R . .
C6 C -0.1129(5) 0.6373(6) -0.01401(7) 0.0374(12) Uani 1 1 d . . .
C7 C -0.2049(7) 0.7000(7) -0.01908(8) 0.0534(16) Uani 1 1 d . . .
H7 H -0.1430 0.7957 -0.0236 0.064 Uiso 1 1 calc R . .
C8 C -0.2857(6) 0.7098(6) -0.00350(8) 0.0497(16) Uani 1 1 d . . .
H8A H -0.3421 0.7505 -0.0075 0.060 Uiso 1 1 calc R . .
H8B H -0.3493 0.6160 0.0011 0.060 Uiso 1 1 calc R . .
C9 C -0.1895(6) 0.7980(6) 0.01113(7) 0.0417(13) Uani 1 1 d . . .
H9A H -0.2450 0.8009 0.0211 0.050 Uiso 1 1 calc R . .
H9B H -0.1309 0.8936 0.0068 0.050 Uiso 1 1 calc R . .
C10 C -0.0958(5) 0.7413(5) 0.01768(7) 0.0350(12) Uani 1 1 d . . .
C11 C 0.0205(5) 0.8535(6) 0.02914(7) 0.0369(12) Uani 1 1 d . . .
H11 H 0.0720 0.9320 0.0207 0.044 Uiso 1 1 calc R . .
C12 C -0.0117(6) 0.9204(6) 0.04480(7) 0.0443(14) Uani 1 1 d . . .
H12A H -0.0431 0.9846 0.0408 0.053 Uiso 1 1 calc R . .
H12B H -0.0814 0.8503 0.0528 0.053 Uiso 1 1 calc R . .
C13 C 0.1300(6) 0.9964(6) 0.05324(7) 0.0429(14) Uani 1 1 d . . .
C14 C 0.2001(6) 1.0980(6) 0.06621(7) 0.0451(14) Uani 1 1 d . . .
C15 C 0.1666(6) 1.1853(6) 0.07577(7) 0.0447(14) Uani 1 1 d . . .
H15 H 0.0786 1.1781 0.0745 0.054 Uiso 1 1 calc R . .
C16 C 0.2647(6) 1.2820(6) 0.08708(7) 0.0469(14) Uani 1 1 d . . .
H16 H 0.2442 1.3420 0.0936 0.056 Uiso 1 1 calc R . .
C17 C 0.3918(7) 1.2917(6) 0.08886(7) 0.0516(16) Uani 1 1 d . . .
H17 H 0.4578 1.3594 0.0966 0.062 Uiso 1 1 calc R . .
C18 C 0.4273(6) 1.2056(6) 0.07971(8) 0.0501(15) Uani 1 1 d . . .
H18 H 0.5154 1.2133 0.0812 0.060 Uiso 1 1 calc R . .
C19 C 0.3286(6) 1.1072(6) 0.06826(7) 0.0420(13) Uani 1 1 d . . .
C20 C 0.4410(10) 0.8052(8) 0.05015(12) 0.097(3) Uani 1 1 d D . .
H20A H 0.3600 0.7347 0.0565 0.145 Uiso 1 1 calc R . .
H20B H 0.5200 0.7921 0.0524 0.145 Uiso 1 1 calc R . .
H20C H 0.4211 0.7968 0.0375 0.145 Uiso 1 1 calc R . .
C21 C 0.5455(8) 0.9897(9) 0.08055(8) 0.077(2) Uani 1 1 d DU . .
H21A H 0.4718 0.9730 0.0889 0.116 Uiso 1 1 calc R . .
H21B H 0.6251 1.0819 0.0826 0.116 Uiso 1 1 calc R . .
H21C H 0.5732 0.9200 0.0822 0.116 Uiso 1 1 calc R . .
C22 C 0.6152(7) 1.1061(6) 0.04316(7) 0.083(2) Uani 1 1 d DU . .
C23 C 0.7415(7) 1.0779(8) 0.04349(11) 0.080(2) Uani 1 1 d D . .
H23A H 0.7183 0.9956 0.0364 0.120 Uiso 1 1 calc R . .
H23B H 0.7602 1.0631 0.0557 0.120 Uiso 1 1 calc R . .
H23C H 0.8236 1.1578 0.0385 0.120 Uiso 1 1 calc R . .
C24 C 0.5631(9) 1.0899(11) 0.02355(9) 0.110(4) Uani 1 1 d D . .
H24A H 0.4939 1.1190 0.0227 0.165 Uiso 1 1 calc R . .
H24B H 0.5217 0.9930 0.0200 0.165 Uiso 1 1 calc R . .
H24C H 0.6413 1.1476 0.0158 0.165 Uiso 1 1 calc R . .
C25 C 0.6750(9) 1.2606(7) 0.04903(12) 0.098(3) Uani 1 1 d D . .
H25A H 0.7593 1.3199 0.0423 0.147 Uiso 1 1 calc R . .
H25B H 0.6967 1.2693 0.0617 0.147 Uiso 1 1 calc R . .
H25C H 0.6064 1.2890 0.0468 0.147 Uiso 1 1 calc R . .
C26 C 0.0800(7) 0.6926(7) 0.04850(8) 0.0540(16) Uani 1 1 d . . .
H26A H 0.0507 0.6081 0.0416 0.081 Uiso 1 1 calc R . .
H26B H 0.0013 0.6844 0.0552 0.081 Uiso 1 1 calc R . .
H26C H 0.1538 0.7061 0.0567 0.081 Uiso 1 1 calc R . .
C27 C -0.0209(7) 0.6604(7) -0.02983(8) 0.0534(16) Uani 1 1 d . . .
H27 H 0.0474 0.7538 -0.0320 0.064 Uiso 1 1 calc R . .
C28 C -0.0220(7) 0.5701(8) -0.04094(8) 0.0630(19) Uani 1 1 d . . .
H28A H -0.0875 0.4747 -0.0396 0.076 Uiso 1 1 calc R . .
H28B H 0.0427 0.5999 -0.0504 0.076 Uiso 1 1 calc R . .
C29 C -0.2018(6) 0.4812(6) -0.00978(8) 0.0461(14) Uani 1 1 d . . .
H29A H -0.2529 0.4314 -0.0204 0.069 Uiso 1 1 calc R . .
H29B H -0.2672 0.4677 -0.0003 0.069 Uiso 1 1 calc R . .
H29C H -0.1416 0.4456 -0.0060 0.069 Uiso 1 1 calc R . .
C30 C -0.1870(6) 0.6082(6) 0.02823(7) 0.0460(14) Uani 1 1 d . . .
H30A H -0.2789 0.5581 0.0228 0.069 Uiso 1 1 calc R . .
H30B H -0.1955 0.6322 0.0404 0.069 Uiso 1 1 calc R . .
H30C H -0.1447 0.5498 0.0281 0.069 Uiso 1 1 calc R . .

loop_
_atom_site_aniso_label
_atom_site_aniso_U_11
_atom_site_aniso_U_22
_atom_site_aniso_U_33
_atom_site_aniso_U_23
_atom_site_aniso_U_13
_atom_site_aniso_U_12
Si 0.0497(10) 0.0486(10) 0.0612(10) -0.0112(8) -0.0102(8) 0.0275(9)
N 0.043(3) 0.052(3) 0.063(3) -0.032(3) -0.017(2) 0.029(3)
O 0.056(3) 0.075(3) 0.069(3) -0.027(3) -0.030(2) 0.039(3)
C1 0.038(3) 0.045(3) 0.051(3) -0.017(3) -0.009(3) 0.022(3)
C2 0.027(3) 0.048(3) 0.058(3) -0.023(3) -0.011(2) 0.024(3)
C3 0.027(3) 0.046(3) 0.052(3) -0.025(3) -0.012(2) 0.017(3)
C4 0.033(3) 0.039(3) 0.055(3) -0.017(3) -0.009(3) 0.021(3)
C5 0.028(3) 0.027(3) 0.048(3) -0.006(2) -0.003(2) 0.011(2)
C6 0.027(3) 0.039(3) 0.047(3) -0.006(2) 0.000(2) 0.016(2)
C7 0.056(4) 0.059(4) 0.054(3) -0.013(3) -0.018(3) 0.036(4)
C8 0.037(3) 0.051(4) 0.066(4) -0.020(3) -0.022(3) 0.026(3)
C9 0.029(3) 0.040(3) 0.061(3) -0.005(3) -0.005(3) 0.020(3)
C10 0.025(3) 0.034(3) 0.050(3) -0.011(2) -0.009(2) 0.018(2)
C11 0.029(3) 0.034(3) 0.050(3) -0.009(2) -0.001(2) 0.018(2)
C12 0.036(3) 0.047(3) 0.049(3) -0.011(3) 0.001(3) 0.021(3)
C13 0.035(3) 0.046(4) 0.052(3) -0.015(3) -0.006(3) 0.022(3)
C14 0.043(3) 0.038(3) 0.051(3) -0.017(3) -0.002(3) 0.017(3)
C15 0.044(3) 0.043(3) 0.054(3) -0.014(3) 0.000(3) 0.026(3)
C16 0.053(4) 0.037(3) 0.047(3) -0.012(3) -0.001(3) 0.020(3)
C17 0.065(4) 0.042(3) 0.039(3) -0.019(3) -0.003(3) 0.019(3)
C18 0.033(3) 0.049(4) 0.063(4) -0.011(3) -0.002(3) 0.016(3)
C19 0.041(3) 0.048(3) 0.042(3) -0.019(3) -0.006(3) 0.026(3)
C20 0.126(8) 0.078(6) 0.130(7) -0.059(5) -0.073(6) 0.084(6)
C21 0.071(4) 0.090(5) 0.088(5) 0.005(4) -0.003(4) 0.053(4)
C22 0.126(6) 0.053(4) 0.049(3) -0.005(3) -0.009(4) 0.028(4)
C23 0.042(4) 0.078(5) 0.122(6) -0.018(5) 0.002(4) 0.032(4)
C24 0.071(6) 0.162(10) 0.062(5) 0.020(6) 0.017(4) 0.032(7)
C25 0.079(6) 0.059(5) 0.133(7) 0.024(5) 0.034(6) 0.016(5)
C26 0.061(4) 0.057(4) 0.057(4) -0.012(3) -0.016(3) 0.039(4)
C27 0.048(4) 0.056(4) 0.054(3) -0.016(3) -0.016(3) 0.024(3)
C28 0.057(4) 0.066(4) 0.056(4) -0.024(3) 0.002(3) 0.024(4)
C29 0.032(3) 0.048(4) 0.053(3) -0.019(3) -0.012(3) 0.016(3)
C30 0.041(3) 0.034(3) 0.053(3) 0.001(3) 0.006(3) 0.012(3)

loop_
_atom_type_symbol
_atom_type_description
_atom_type_scat_dispersion_real
_atom_type_scat_dispersion_imag
_atom_type_scat_source
C C 0.0033 0.0016 'International Tables Vol C Tables 4.2.6.8 and 6.1.1.4'
H H 0.0000 0.0000 'International Tables Vol C Tables 4.2.6.8 and 6.1.1.4'
N N 0.0061 0.0033 'International Tables Vol C Tables 4.2.6.8 and 6.1.1.4'
O O 0.0106 0.0060 'International Tables Vol C Tables 4.2.6.8 and 6.1.1.4'
Si Si 0.0817 0.0704 'International Tables Vol C Tables 4.2.6.8 and 6.1.1.4'

loop_
_geom_angle_atom_site_label_1
_geom_angle_atom_site_label_2
_geom_angle_atom_site_label_3
_geom_angle
_geom_angle_site_symmetry_1
_geom_angle_site_symmetry_3
_geom_angle_publ_flag
N Si C22 107.9(3) . . ?
N Si C21 110.5(3) . . ?
C22 Si C21 112.2(3) . . ?
N Si C20 114.2(3) . . ?
C22 Si C20 107.8(4) . . ?
C21 Si C20 104.3(4) . . ?
C1 N C19 103.0(4) . . ?
C1 N Si 133.1(4) . . ?
C19 N Si 123.9(4) . . ?
C13 C1 N 110.9(5) . . ?
C13 C1 C2 112.7(5) . . ?
N C1 C2 135.4(5) . . ?
C3 C2 C1 122.6(5) . . ?
C3 C2 C26 112.2(5) . . ?
C1 C2 C26 104.1(5) . . ?
C3 C2 C11 106.2(4) . . ?
C1 C2 C11 96.3(4) . . ?
C26 C2 C11 114.8(5) . . ?
C2 C3 C4 110.9(5) . . ?
C3 C4 C5 112.6(4) . . ?
C10 C5 C6 117.5(4) . . ?
C10 C5 C4 111.6(4) . . ?
C6 C5 C4 114.0(4) . . ?
C27 C6 C5 108.8(4) . . ?
C27 C6 C29 110.7(5) . . ?
C5 C6 C29 113.7(4) . . ?
C27 C6 C7 105.8(5) . . ?
C5 C6 C7 106.2(4) . . ?
C29 C6 C7 111.2(5) . . ?
O C7 C8 108.0(5) . . ?
O C7 C6 112.0(5) . . ?
C8 C7 C6 113.0(5) . . ?
C9 C8 C7 111.1(5) . . ?
C8 C9 C10 111.9(4) . . ?
C5 C10 C30 115.5(4) . . ?
C5 C10 C11 105.1(4) . . ?
C30 C10 C11 112.0(4) . . ?
C5 C10 C9 108.0(4) . . ?
C30 C10 C9 107.7(4) . . ?
C11 C10 C9 108.3(4) . . ?
C12 C11 C10 121.5(4) . . ?
C12 C11 C2 106.6(4) . . ?
C10 C11 C2 115.5(4) . . ?
C13 C12 C11 99.5(4) . . ?
C1 C13 C14 109.2(5) . . ?
C1 C13 C12 111.8(5) . . ?
C14 C13 C12 138.7(5) . . ?
C19 C14 C13 105.9(5) . . ?
C19 C14 C15 120.8(5) . . ?
C13 C14 C15 133.3(6) . . ?
C16 C15 C14 118.5(6) . . ?
C17 C16 C15 120.4(5) . . ?
C16 C17 C18 122.4(5) . . ?
C17 C18 C19 117.7(5) . . ?
C14 C19 C18 120.3(5) . . ?
C14 C19 N 110.8(5) . . ?
C18 C19 N 128.9(5) . . ?
C25 C22 C24 108.9(6) . . ?
C25 C22 C23 106.3(6) . . ?
C24 C22 C23 107.8(6) . . ?
C25 C22 Si 114.6(5) . . ?
C24 C22 Si 111.8(5) . . ?
C23 C22 Si 107.0(5) . . ?
C28 C27 C6 129.3(6) . . ?

loop_
_geom_bond_atom_site_label_1
_geom_bond_atom_site_label_2
_geom_bond_distance
_geom_bond_site_symmetry_2
_geom_bond_publ_flag
Si N 1.789(5) . ?
Si C22 1.830(6) . ?
Si C21 1.844(6) . ?
Si C20 1.849(6) . ?
N C1 1.428(7) . ?
N C19 1.428(7) . ?
O C7 1.439(7) . ?
C1 C13 1.351(8) . ?
C1 C2 1.539(7) . ?
C2 C3 1.521(7) . ?
C2 C26 1.557(9) . ?
C2 C11 1.588(7) . ?
C3 C4 1.534(7) . ?
C4 C5 1.549(7) . ?
C5 C10 1.534(7) . ?
C5 C6 1.544(7) . ?
C6 C27 1.515(8) . ?
C6 C29 1.549(8) . ?
C6 C7 1.555(8) . ?
C7 C8 1.523(9) . ?
C8 C9 1.514(8) . ?
C9 C10 1.552(7) . ?
C10 C30 1.540(8) . ?
C10 C11 1.544(7) . ?
C11 C12 1.537(7) . ?
C12 C13 1.513(8) . ?
C13 C14 1.406(7) . ?
C14 C19 1.396(8) . ?
C14 C15 1.408(8) . ?
C15 C16 1.385(8) . ?
C16 C17 1.376(9) . ?
C17 C18 1.395(8) . ?
C18 C19 1.401(8) . ?
C22 C25 1.572(7) . ?
C22 C24 1.572(7) . ?
C22 C23 1.593(7) . ?
C27 C28 1.309(9) . ?

loop_
_geom_torsion_atom_site_label_1
_geom_torsion_atom_site_label_2
_geom_torsion_atom_site_label_3
_geom_torsion_atom_site_label_4
_geom_torsion
_geom_torsion_site_symmetry_1
_geom_torsion_site_symmetry_2
_geom_torsion_site_symmetry_3
_geom_torsion_site_symmetry_4
_geom_torsion_publ_flag
C22 Si N C1 97.3(6) . . . . ?
C21 Si N C1 -139.7(6) . . . . ?
C20 Si N C1 -22.5(7) . . . . ?
C22 Si N C19 -83.9(5) . . . . ?
C21 Si N C19 39.2(6) . . . . ?
C20 Si N C19 156.4(6) . . . . ?
C19 N C1 C13 -3.3(7) . . . . ?
Si N C1 C13 175.7(5) . . . . ?
C19 N C1 C2 -170.5(7) . . . . ?
Si N C1 C2 8.6(11) . . . . ?
C13 C1 C2 C3 137.1(6) . . . . ?
N C1 C2 C3 -55.9(10) . . . . ?
C13 C1 C2 C26 -94.2(6) . . . . ?
N C1 C2 C26 72.8(8) . . . . ?
C13 C1 C2 C11 23.3(6) . . . . ?
N C1 C2 C11 -169.7(7) . . . . ?
C1 C2 C3 C4 -164.1(5) . . . . ?
C26 C2 C3 C4 70.8(6) . . . . ?
C11 C2 C3 C4 -55.3(6) . . . . ?
C2 C3 C4 C5 57.8(7) . . . . ?
C3 C4 C5 C10 -58.4(6) . . . . ?
C3 C4 C5 C6 165.6(5) . . . . ?
C10 C5 C6 C27 167.2(5) . . . . ?
C4 C5 C6 C27 -59.5(6) . . . . ?
C10 C5 C6 C29 -68.9(6) . . . . ?
C4 C5 C6 C29 64.4(6) . . . . ?
C10 C5 C6 C7 53.7(6) . . . . ?
C4 C5 C6 C7 -173.0(5) . . . . ?
C27 C6 C7 O 68.3(6) . . . . ?
C5 C6 C7 O -176.2(5) . . . . ?
C29 C6 C7 O -52.0(7) . . . . ?
C27 C6 C7 C8 -169.4(5) . . . . ?
C5 C6 C7 C8 -53.9(6) . . . . ?
C29 C6 C7 C8 70.3(6) . . . . ?
O C7 C8 C9 -176.5(5) . . . . ?
C6 C7 C8 C9 59.0(7) . . . . ?
C7 C8 C9 C10 -57.8(7) . . . . ?
C6 C5 C10 C30 66.5(6) . . . . ?
C4 C5 C10 C30 -67.9(6) . . . . ?
C6 C5 C10 C11 -169.6(4) . . . . ?
C4 C5 C10 C11 56.1(5) . . . . ?
C6 C5 C10 C9 -54.1(6) . . . . ?
C4 C5 C10 C9 171.6(4) . . . . ?
C8 C9 C10 C5 53.4(6) . . . . ?
C8 C9 C10 C30 -72.0(6) . . . . ?
C8 C9 C10 C11 166.7(5) . . . . ?
C5 C10 C11 C12 168.4(5) . . . . ?
C30 C10 C11 C12 -65.5(7) . . . . ?
C9 C10 C11 C12 53.2(7) . . . . ?
C5 C10 C11 C2 -59.9(6) . . . . ?
C30 C10 C11 C2 66.2(6) . . . . ?
C9 C10 C11 C2 -175.2(5) . . . . ?
C3 C2 C11 C12 -161.3(5) . . . . ?
C1 C2 C11 C12 -34.7(5) . . . . ?
C26 C2 C11 C12 74.1(6) . . . . ?
C3 C2 C11 C10 60.4(6) . . . . ?
C1 C2 C11 C10 -173.0(5) . . . . ?
C26 C2 C11 C10 -64.2(6) . . . . ?
C10 C11 C12 C13 169.1(5) . . . . ?
C2 C11 C12 C13 33.8(6) . . . . ?
N C1 C13 C14 1.4(7) . . . . ?
C2 C1 C13 C14 171.7(5) . . . . ?
N C1 C13 C12 -173.6(5) . . . . ?
C2 C1 C13 C12 -3.3(7) . . . . ?
C11 C12 C13 C1 -19.2(7) . . . . ?
C11 C12 C13 C14 167.8(7) . . . . ?
C1 C13 C14 C19 1.1(7) . . . . ?
C12 C13 C14 C19 174.2(7) . . . . ?
C1 C13 C14 C15 178.4(7) . . . . ?
C12 C13 C14 C15 -8.5(13) . . . . ?
C19 C14 C15 C16 0.9(9) . . . . ?
C13 C14 C15 C16 -176.0(6) . . . . ?
C14 C15 C16 C17 -0.1(9) . . . . ?
C15 C16 C17 C18 -0.6(9) . . . . ?
C16 C17 C18 C19 0.5(9) . . . . ?
C13 C14 C19 C18 176.6(5) . . . . ?
C15 C14 C19 C18 -1.1(10) . . . . ?
C13 C14 C19 N -3.3(7) . . . . ?
C15 C14 C19 N 179.0(5) . . . . ?
C17 C18 C19 C14 0.3(9) . . . . ?
C17 C18 C19 N -179.7(6) . . . . ?
C1 N C19 C14 4.0(7) . . . . ?
Si N C19 C14 -175.2(5) . . . . ?
C1 N C19 C18 -175.9(6) . . . . ?
Si N C19 C18 4.9(9) . . . . ?
N Si C22 C25 62.9(6) . . . . ?
C21 Si C22 C25 -59.0(6) . . . . ?
C20 Si C22 C25 -173.3(5) . . . . ?
N Si C22 C24 -61.7(6) . . . . ?
C21 Si C22 C24 176.4(5) . . . . ?
C20 Si C22 C24 62.1(6) . . . . ?
N Si C22 C23 -179.5(4) . . . . ?
C21 Si C22 C23 58.6(5) . . . . ?
C20 Si C22 C23 -55.7(5) . . . . ?
C5 C6 C27 C28 135.7(7) . . . . ?
C29 C6 C27 C28 10.1(9) . . . . ?
C7 C6 C27 C28 -110.6(7) . . . . ?

loop_
_cod_related_entry_id
_cod_related_entry_database
_cod_related_entry_code
1 ChemSpider 9342264
